data_7215110
loop_
_publ_author_name
'Zou, Yang'
'Ye, Tengling'
'Ma, Dongge'
'Qin, Jingui'
'Yang, Chuluo'

_publ_section_title
;
 Star-shaped hexakis(9,9-dihexyl-9H-fluoren-2-yl)benzene end-capped with
 carbazole and diphenylamine units: solution-processable, high Tg
 hole-transporting materials for organic light-emitting devices
;
_journal_issue 44
_journal_name_full 'Journal of Materials Chemistry'
_journal_page_first 23485
_journal_paper_doi 10.1039/c2jm35618j
_journal_volume 22
_journal_year 2012
_chemical_formula_sum 'C256 H272 N6'
_chemical_formula_weight 3432.80
_chemical_name_systematic
;
?
;
_space_group_IT_number 2
_symmetry_cell_setting triclinic
_symmetry_space_group_name_Hall '-P 1'
_symmetry_space_group_name_H-M 'P -1'
_atom_sites_solution_hydrogens geom
_atom_sites_solution_primary direct
_atom_sites_solution_secondary difmap
_audit_creation_method SHELXL-97
_cell_angle_alpha 106.990(5)
_cell_angle_beta 97.554(5)
_cell_angle_gamma 105.072(5)
_cell_formula_units_Z 1
_cell_length_a 12.983(4)
_cell_length_b 17.325(5)
_cell_length_c 25.312(7)
_cell_measurement_temperature 273(2)
_cell_volume 5123(3)
_computing_structure_refinement 'SHELXL-97 (Sheldrick, 1997)'
_computing_structure_solution 'SHELXS-97 (Sheldrick, 1990)'
_diffrn_ambient_temperature 273(2)
_diffrn_measured_fraction_theta_full 0.974
_diffrn_measured_fraction_theta_max 0.974
_diffrn_radiation_monochromator graphite
_diffrn_radiation_source 'fine-focus sealed tube'
_diffrn_radiation_type MoK\a
_diffrn_radiation_wavelength 0.71073
_diffrn_reflns_av_R_equivalents 0.0573
_diffrn_reflns_av_sigmaI/netI 0.0821
_diffrn_reflns_limit_h_max 11
_diffrn_reflns_limit_h_min -11
_diffrn_reflns_limit_k_max 15
_diffrn_reflns_limit_k_min -14
_diffrn_reflns_limit_l_max 22
_diffrn_reflns_limit_l_min -22
_diffrn_reflns_number 15788
_diffrn_reflns_theta_full 18.26
_diffrn_reflns_theta_max 18.26
_diffrn_reflns_theta_min 0.86
_exptl_absorpt_coefficient_mu 0.063
_exptl_absorpt_correction_T_max 0.9900
_exptl_absorpt_correction_T_min 0.9850
_exptl_absorpt_correction_type multi-scan
_exptl_absorpt_process_details SADABS
_exptl_crystal_density_diffrn 1.113
_exptl_crystal_density_method 'not measured'
_exptl_crystal_F_000 1850
_exptl_crystal_size_max 0.24
_exptl_crystal_size_mid 0.20
_exptl_crystal_size_min 0.16
_refine_diff_density_max 0.666
_refine_diff_density_min -0.421
_refine_diff_density_rms 0.081
_refine_ls_extinction_method none
_refine_ls_goodness_of_fit_ref 1.331
_refine_ls_hydrogen_treatment constr
_refine_ls_matrix_type full
_refine_ls_number_parameters 1176
_refine_ls_number_reflns 7185
_refine_ls_number_restraints 62
_refine_ls_restrained_S_all 1.350
_refine_ls_R_factor_all 0.1385
_refine_ls_R_factor_gt 0.1047
_refine_ls_shift/su_max 0.123
_refine_ls_shift/su_mean 0.004
_refine_ls_structure_factor_coef Fsqd
_refine_ls_weighting_details 'calc w=1/[\s^2^(Fo^2^)+(0.2000P)^2^+0.0000P] where P=(Fo^2^+2Fc^2^)/3'
_refine_ls_weighting_scheme calc
_refine_ls_wR_factor_gt 0.2995
_refine_ls_wR_factor_ref 0.3382
_reflns_number_gt 4990
_reflns_number_total 7185
_reflns_threshold_expression >2sigma(I)
_cod_data_source_file c2jm35618j.txt
_cod_data_source_block mo_111224a_0m
_cod_depositor_comments
;
The following automatic conversions were performed:

'_exptl_absorpt_correction_type' value 'Multi-scan' changed to
'multi-scan' according to
/usr/data/users/saulius/automatic-downloads/retrospective/RSC/lib/dictionaries/cif_core.dic
dictionary named 'cif_core.dic' version 2.4.2 from 2011-04-26.

Automatic conversion script
Id: cif_fix_values 2281 2013-09-26 08:29:07Z andrius 
;
_cod_original_cell_volume 5123(2)
_cod_original_sg_symbol_H-M P-1
_cod_database_code 7215110

loop_
_symmetry_equiv_pos_as_xyz
'x, y, z'
'-x, -y, -z'

loop_
_atom_site_label
_atom_site_type_symbol
_atom_site_fract_x
_atom_site_fract_y
_atom_site_fract_z
_atom_site_U_iso_or_equiv
_atom_site_adp_type
_atom_site_occupancy
_atom_site_symmetry_multiplicity
_atom_site_calc_flag
_atom_site_refinement_flags
C1 C 1.0966(9) 0.7708(8) 0.4951(5) 0.057(3) Uani 1 1 d .
C2 C 1.0725(9) 0.7933(7) 0.5481(5) 0.050(3) Uani 1 1 d .
C3 C 0.9884(9) 0.7188(8) 0.5489(5) 0.057(3) Uani 1 1 d .
C4 C 0.9676(10) 0.6562(9) 0.4961(5) 0.062(3) Uani 1 1 d .
C5 C 0.8882(12) 0.5790(9) 0.4828(5) 0.082(3) Uani 1 1 d .
H5 H 0.8719 0.5374 0.4472 0.098 Uiso 1 1 calc R
C6 C 0.8341(11) 0.5657(9) 0.5239(7) 0.098(4) Uani 1 1 d .
H6 H 0.7803 0.5137 0.5155 0.117 Uiso 1 1 calc R
C7 C 0.8549(13) 0.6245(12) 0.5762(6) 0.099(4) Uani 1 1 d .
H7 H 0.8177 0.6119 0.6032 0.118 Uiso 1 1 calc R
C8 C 0.9306(11) 0.7020(9) 0.5890(4) 0.076(3) Uani 1 1 d .
H8 H 0.9436 0.7434 0.6243 0.092 Uiso 1 1 calc R
C9 C 1.1252(10) 0.8742(9) 0.5860(4) 0.070(3) Uani 1 1 d .
H9 H 1.1079 0.8906 0.6213 0.084 Uiso 1 1 calc R
C10 C 1.2035(10) 0.9311(8) 0.5720(5) 0.073(3) Uani 1 1 d .
H10 H 1.2410 0.9851 0.5981 0.088 Uiso 1 1 calc R
C11 C 1.2252(8) 0.9066(8) 0.5186(6) 0.076(3) Uani 1 1 d .
H11 H 1.2757 0.9461 0.5090 0.092 Uiso 1 1 calc R
C12 C 1.1759(9) 0.8269(9) 0.4791(4) 0.067(3) Uani 1 1 d .
H12 H 1.1938 0.8109 0.4440 0.081 Uiso 1 1 calc R
C13 C 1.0314(7) 0.6451(8) 0.4051(4) 0.051(3) Uani 1 1 d .
C14 C 1.0123(7) 0.6832(6) 0.3666(4) 0.047(2) Uani 1 1 d .
H14 H 0.9984 0.7349 0.3779 0.056 Uiso 1 1 calc R
C15 C 1.0137(7) 0.6446(7) 0.3100(4) 0.042(2) Uani 1 1 d .
C16 C 1.0362(6) 0.5678(7) 0.2942(4) 0.043(2) Uani 1 1 d .
C17 C 1.0541(7) 0.5290(6) 0.3342(5) 0.051(3) Uani 1 1 d .
H17 H 1.0670 0.4769 0.3233 0.061 Uiso 1 1 calc R
C18 C 1.0527(8) 0.5673(7) 0.3890(4) 0.053(3) Uani 1 1 d .
H18 H 1.0658 0.5419 0.4158 0.064 Uiso 1 1 calc R
C19 C 1.0499(6) 0.4723(6) 0.1961(4) 0.042(2) Uani 1 1 d .
H19 H 1.0647 0.4300 0.2084 0.050 Uiso 1 1 calc R
C20 C 1.0362(6) 0.5421(6) 0.2336(4) 0.031(2) Uani 1 1 d .
C21 C 1.0130(6) 0.6050(6) 0.2133(4) 0.036(2) Uani 1 1 d .
C23 C 1.0055(6) 0.5975(5) 0.1582(4) 0.031(2) Uani 1 1 d .
H23 H 0.9902 0.6396 0.1458 0.037 Uiso 1 1 calc R
C24 C 1.0202(5) 0.5275(6) 0.1198(3) 0.024(2) Uani 1 1 d .
C25 C 1.0416(6) 0.4655(5) 0.1401(4) 0.034(2) Uani 1 1 d .
H25 H 1.0506 0.4178 0.1149 0.041 Uiso 1 1 calc R
C26 C 1.0092(7) 0.5135(5) 0.0580(3) 0.0201(19) Uani 1 1 d .
C27 C 0.9173(7) 0.4531(5) 0.0190(4) 0.026(2) Uani 1 1 d .
C28 C 0.9085(6) 0.4361(5) -0.0397(4) 0.026(2) Uani 1 1 d .
C29 C 0.8092(7) 0.3733(6) -0.0811(3) 0.029(2) Uani 1 1 d .
C30 C 0.7980(7) 0.2877(6) -0.0991(3) 0.037(2) Uani 1 1 d .
H30 H 0.8537 0.2699 -0.0845 0.045 Uiso 1 1 calc R
C31 C 0.7053(7) 0.2264(5) -0.1385(3) 0.032(2) Uani 1 1 d .
H31 H 0.7000 0.1691 -0.1504 0.038 Uiso 1 1 calc R
C32 C 0.6235(7) 0.2527(6) -0.1589(3) 0.035(2) Uani 1 1 d .
C33 C 0.6322(7) 0.3392(6) -0.1415(3) 0.037(2) Uani 1 1 d .
C34 C 0.7256(8) 0.3990(5) -0.1022(3) 0.036(2) Uani 1 1 d .
H34 H 0.7312 0.4564 -0.0903 0.043 Uiso 1 1 calc R
C35 C 0.5171(7) 0.2080(6) -0.2000(3) 0.031(2) Uani 1 1 d U
C36 C 0.4662(8) 0.2670(6) -0.2063(3) 0.041(2) Uani 1 1 d .
C37 C 0.5334(7) 0.3560(5) -0.1680(4) 0.042(2) Uani 1 1 d .
C38 C 0.3679(8) 0.2429(6) -0.2435(4) 0.045(2) Uani 1 1 d .
H38 H 0.3345 0.2832 -0.2468 0.054 Uiso 1 1 calc R
C39 C 0.3180(8) 0.1574(7) -0.2765(4) 0.041(2) Uani 1 1 d .
C40 C 0.3662(7) 0.0984(6) -0.2696(3) 0.039(2) Uani 1 1 d .
H40 H 0.3319 0.0411 -0.2906 0.046 Uiso 1 1 calc R
C41 C 0.4669(8) 0.1236(6) -0.2310(3) 0.043(2) Uani 1 1 d .
H41 H 0.4994 0.0833 -0.2266 0.052 Uiso 1 1 calc R
C42 C 0.0866(9) 0.0338(7) -0.2873(4) 0.062(3) Uani 1 1 d .
H42 H 0.1341 0.0415 -0.2540 0.075 Uiso 1 1 calc R
C43 C -0.0192(11) -0.0194(8) -0.3015(5) 0.083(4) Uani 1 1 d .
H43 H -0.0434 -0.0471 -0.2769 0.100 Uiso 1 1 calc R
C44 C -0.0896(9) -0.0328(8) -0.3506(7) 0.088(4) Uani 1 1 d .
H44 H -0.1597 -0.0712 -0.3594 0.106 Uiso 1 1 calc R
C45 C -0.0595(9) 0.0091(8) -0.3877(5) 0.070(3) Uani 1 1 d .
H45 H -0.1086 0.0015 -0.4204 0.084 Uiso 1 1 calc R
C46 C 0.0496(9) 0.0642(6) -0.3736(5) 0.051(3) Uani 1 1 d .
C47 C 0.1204(9) 0.0754(6) -0.3233(4) 0.047(3) Uani 1 1 d .
C48 C 0.2130(9) 0.1570(6) -0.3659(5) 0.043(2) Uani 1 1 d .
C49 C 0.2912(8) 0.2156(6) -0.3802(5) 0.062(3) Uani 1 1 d .
H49 H 0.3599 0.2450 -0.3562 0.074 Uiso 1 1 calc R
C50 C 0.2642(11) 0.2286(7) -0.4302(6) 0.077(3) Uani 1 1 d .
H50 H 0.3146 0.2671 -0.4407 0.093 Uiso 1 1 calc R
C51 C 0.1618(14) 0.1842(9) -0.4650(5) 0.082(3) Uani 1 1 d .
H51 H 0.1461 0.1916 -0.4998 0.098 Uiso 1 1 calc R
C52 C 0.0829(9) 0.1303(7) -0.4511(5) 0.062(3) Uani 1 1 d .
H52 H 0.0135 0.1033 -0.4748 0.075 Uiso 1 1 calc R
C53 C 0.1088(9) 0.1170(6) -0.4007(5) 0.048(3) Uani 1 1 d .
C54 C 0.8240(6) 0.4094(6) 0.0398(3) 0.027(2) Uani 1 1 d .
C55 C 0.7504(7) 0.4495(5) 0.0565(3) 0.036(2) Uani 1 1 d .
H55 H 0.7593 0.5036 0.0546 0.043 Uiso 1 1 calc R
C56 C 0.6618(7) 0.4116(6) 0.0763(3) 0.039(2) Uani 1 1 d .
H56 H 0.6121 0.4401 0.0869 0.047 Uiso 1 1 calc R
C57 C 0.6486(7) 0.3325(6) 0.0801(3) 0.034(2) Uani 1 1 d .
C58 C 0.7224(7) 0.2905(6) 0.0631(4) 0.043(2) Uani 1 1 d .
C59 C 0.8085(7) 0.3293(6) 0.0432(3) 0.041(2) Uani 1 1 d .
H59 H 0.8575 0.3006 0.0319 0.050 Uiso 1 1 calc R
C60 C 0.6946(8) 0.2038(6) 0.0710(5) 0.061(3) Uani 1 1 d .
C61 C 0.5876(7) 0.2033(6) 0.0927(4) 0.045(2) Uani 1 1 d .
C62 C 0.5649(7) 0.2781(6) 0.0975(3) 0.033(2) Uani 1 1 d .
C63 C 0.4704(8) 0.2892(6) 0.1161(3) 0.044(2) Uani 1 1 d .
H63 H 0.4531 0.3389 0.1194 0.052 Uiso 1 1 calc R
C64 C 0.4040(7) 0.2241(6) 0.1294(3) 0.040(2) Uani 1 1 d .
H64 H 0.3421 0.2310 0.1424 0.048 Uiso 1 1 calc R
C65 C 0.4272(8) 0.1501(6) 0.1239(3) 0.042(2) Uani 1 1 d .
C66 C 0.5212(9) 0.1399(6) 0.1064(4) 0.054(3) Uani 1 1 d .
H66 H 0.5389 0.0905 0.1040 0.064 Uiso 1 1 calc R
C67 C 0.2564(9) 0.0302(6) 0.1027(5) 0.043(2) Uani 1 1 d .
C68 C 0.2027(10) -0.0213(7) 0.1305(6) 0.058(3) Uani 1 1 d .
C69 C 0.0999(12) -0.0785(7) 0.1029(8) 0.091(4) Uani 1 1 d .
H69 H 0.0624 -0.1121 0.1213 0.109 Uiso 1 1 calc R
C70 C 0.0527(11) -0.0866(8) 0.0499(7) 0.088(4) Uani 1 1 d .
H70 H -0.0166 -0.1251 0.0317 0.106 Uiso 1 1 calc R
C71 C 0.1106(12) -0.0358(9) 0.0233(5) 0.084(3) Uani 1 1 d .
H71 H 0.0791 -0.0416 -0.0134 0.101 Uiso 1 1 calc R
C72 C 0.2125(10) 0.0227(7) 0.0489(5) 0.060(3) Uani 1 1 d .
H72 H 0.2499 0.0559 0.0302 0.073 Uiso 1 1 calc R
C73 C 0.2732(10) 0.0073(7) 0.1864(6) 0.054(3) Uani 1 1 d .
C74 C 0.2660(12) -0.0117(7) 0.2352(8) 0.079(3) Uani 1 1 d .
H74 H 0.2044 -0.0538 0.2350 0.094 Uiso 1 1 calc R
C75 C 0.3440(15) 0.0280(9) 0.2828(7) 0.085(4) Uani 1 1 d .
H75 H 0.3351 0.0149 0.3154 0.102 Uiso 1 1 calc R
C76 C 0.4408(11) 0.0906(8) 0.2834(5) 0.086(4) Uani 1 1 d .
H76 H 0.4968 0.1168 0.3159 0.103 Uiso 1 1 calc R
C77 C 0.4509(10) 0.1121(7) 0.2360(6) 0.067(3) Uani 1 1 d .
H77 H 0.5127 0.1536 0.2359 0.080 Uiso 1 1 calc R
C78 C 0.3670(9) 0.0705(6) 0.1886(5) 0.046(2) Uani 1 1 d .
C79 C 0.6749(10) 0.1335(8) 0.0166(6) 0.098(4) Uani 1 1 d D
H79A H 0.6479 0.0802 0.0232 0.118 Uiso 1 1 calc R
H79B H 0.7449 0.1357 0.0066 0.118 Uiso 1 1 calc R
C80 C 0.5963(11) 0.1310(6) -0.0344(5) 0.096(5) Uani 1 1 d D
H80A H 0.6065 0.0916 -0.0679 0.115 Uiso 1 1 calc R
H80B H 0.6177 0.1869 -0.0380 0.115 Uiso 1 1 calc R
C81 C 0.4747(10) 0.1061(7) -0.0351(5) 0.090(4) Uani 1 1 d D
H81A H 0.4556 0.0561 -0.0240 0.107 Uiso 1 1 calc R
H81B H 0.4615 0.1517 -0.0068 0.107 Uiso 1 1 calc R
C82 C 0.3989(11) 0.0874(7) -0.0915(5) 0.105(5) Uani 1 1 d D
H82A H 0.4089 0.0399 -0.1197 0.126 Uiso 1 1 calc R
H82B H 0.4188 0.1365 -0.1035 0.126 Uiso 1 1 calc R
C83 C 0.2786(11) 0.0663(7) -0.0885(4) 0.093(4) Uani 1 1 d D
H83A H 0.2707 0.1111 -0.0573 0.112 Uiso 1 1 calc R
H83B H 0.2574 0.0140 -0.0802 0.112 Uiso 1 1 calc R
C84 C 0.2000(14) 0.0561(9) -0.1425(5) 0.159(7) Uani 1 1 d D
H84A H 0.2159 0.1092 -0.1494 0.239 Uiso 1 1 calc R
H84B H 0.1260 0.0395 -0.1381 0.239 Uiso 1 1 calc R
H84C H 0.2087 0.0133 -0.1740 0.239 Uiso 1 1 calc R
C85 C 0.7840(9) 0.2008(7) 0.1156(5) 0.076(3) Uani 1 1 d DU
H85A H 0.7620 0.1450 0.1194 0.091 Uiso 1 1 calc R
H85B H 0.8506 0.2066 0.1016 0.091 Uiso 1 1 calc R
C86 C 0.8105(9) 0.2672(8) 0.1744(5) 0.106(4) Uani 1 1 d D
H86A H 0.7430 0.2621 0.1876 0.127 Uiso 1 1 calc R
H86B H 0.8333 0.3227 0.1703 0.127 Uiso 1 1 calc R
C87 C 0.8981(9) 0.2663(10) 0.2216(7) 0.148(7) Uani 1 1 d D
H87A H 0.9663 0.2733 0.2090 0.177 Uiso 1 1 calc R
H87B H 0.9093 0.3158 0.2547 0.177 Uiso 1 1 calc R
C88 C 0.8775(11) 0.1903(10) 0.2402(7) 0.156(6) Uani 1 1 d D
H88A H 0.9391 0.2019 0.2708 0.188 Uiso 1 1 calc R
H88B H 0.8806 0.1433 0.2089 0.188 Uiso 1 1 calc R
C89 C 0.7729(13) 0.1574(14) 0.2604(10) 0.190(8) Uani 1 1 d D
H89A H 0.7078 0.1369 0.2302 0.228 Uiso 1 1 calc R
H89B H 0.7766 0.1128 0.2758 0.228 Uiso 1 1 calc R
C90 C 0.7772(19) 0.2385(17) 0.3061(9) 0.272(16) Uani 1 1 d D
H90A H 0.8185 0.2423 0.3416 0.408 Uiso 1 1 calc R
H90B H 0.7041 0.2377 0.3094 0.408 Uiso 1 1 calc R
H90C H 0.8116 0.2867 0.2961 0.408 Uiso 1 1 calc R
C91 C 1.0701(8) 0.7636(6) 0.2686(4) 0.067(3) Uani 1 1 d D
H91A H 1.0502 0.7779 0.2352 0.080 Uiso 1 1 calc R
H91B H 1.0578 0.8045 0.3006 0.080 Uiso 1 1 calc R
C92 C 1.1913(9) 0.7724(8) 0.2786(5) 0.114(5) Uani 1 1 d D
H92A H 1.1987 0.7164 0.2731 0.136 Uiso 1 1 calc R
H92B H 1.2212 0.7924 0.2501 0.136 Uiso 1 1 calc R
C93 C 1.2573(10) 0.8299(11) 0.3348(5) 0.147(6) Uani 1 1 d DU
H93A H 1.2305 0.8073 0.3630 0.176 Uiso 1 1 calc R
H93B H 1.2449 0.8845 0.3415 0.176 Uiso 1 1 calc R
C94 C 1.3787(9) 0.8447(8) 0.3444(5) 0.111(4) Uani 1 1 d DU
H94A H 1.4119 0.8811 0.3244 0.133 Uiso 1 1 calc R
H94B H 1.3941 0.7913 0.3315 0.133 Uiso 1 1 calc R
C95 C 1.4214(15) 0.8879(14) 0.4084(5) 0.194(7) Uani 1 1 d DU
H95A H 1.4006 0.9388 0.4223 0.233 Uiso 1 1 calc R
H95B H 1.3955 0.8497 0.4286 0.233 Uiso 1 1 calc R
C96 C 1.5416(15) 0.909(2) 0.4134(12) 0.342(19) Uani 1 1 d DU
H96A H 1.5578 0.8595 0.3917 0.512 Uiso 1 1 calc R
H96B H 1.5778 0.9258 0.4525 0.512 Uiso 1 1 calc R
H96C H 1.5668 0.9543 0.3992 0.512 Uiso 1 1 calc R
C97 C 0.8755(7) 0.6747(5) 0.2474(3) 0.054(3) Uani 1 1 d D
H97A H 0.8677 0.6981 0.2172 0.065 Uiso 1 1 calc R
H97B H 0.8636 0.7132 0.2808 0.065 Uiso 1 1 calc R
C98 C 0.7846(7) 0.5882(5) 0.2298(4) 0.063(3) Uani 1 1 d D
H98A H 0.7197 0.5924 0.2086 0.075 Uiso 1 1 calc R
H98B H 0.8080 0.5458 0.2042 0.075 Uiso 1 1 calc R
C99 C 0.7523(8) 0.5556(6) 0.2770(4) 0.080(3) Uani 1 1 d D
H99A H 0.8173 0.5536 0.2996 0.096 Uiso 1 1 calc R
H99B H 0.7242 0.5957 0.3015 0.096 Uiso 1 1 calc R
C100 C 0.6669(8) 0.4682(6) 0.2563(4) 0.079(3) Uani 1 1 d D
H10A H 0.6928 0.4289 0.2297 0.095 Uiso 1 1 calc R
H10B H 0.6001 0.4712 0.2360 0.095 Uiso 1 1 calc R
C101 C 0.6404(10) 0.4328(7) 0.3030(5) 0.094(4) Uani 1 1 d D
H10C H 0.7063 0.4270 0.3221 0.113 Uiso 1 1 calc R
H10D H 0.6178 0.4733 0.3306 0.113 Uiso 1 1 calc R
C102 C 0.5531(11) 0.3492(8) 0.2824(5) 0.117(5) Uani 1 1 d .
H10E H 0.4834 0.3570 0.2727 0.176 Uiso 1 1 calc R
H10F H 0.5525 0.3243 0.3117 0.176 Uiso 1 1 calc R
H10G H 0.5669 0.3123 0.2495 0.176 Uiso 1 1 calc R
C103 C 0.5595(8) 0.4164(5) -0.2009(4) 0.064(3) Uani 1 1 d D
H10H H 0.6042 0.4720 -0.1746 0.077 Uiso 1 1 calc R
H10I H 0.4916 0.4221 -0.2179 0.077 Uiso 1 1 calc R
C104 C 0.6195(10) 0.3881(7) -0.2475(4) 0.093(4) Uani 1 1 d D
H10J H 0.6919 0.3905 -0.2300 0.112 Uiso 1 1 calc R
H10K H 0.5802 0.3294 -0.2706 0.112 Uiso 1 1 calc R
C105 C 0.6309(16) 0.4420(8) -0.2858(6) 0.176(8) Uani 1 1 d DU
H10L H 0.5747 0.4696 -0.2833 0.212 Uiso 1 1 calc R
H10M H 0.7011 0.4864 -0.2709 0.212 Uiso 1 1 calc R
C106 C 0.623(2) 0.3964(12) -0.3475(7) 0.279(16) Uani 1 1 d DU
H10N H 0.5495 0.3564 -0.3629 0.335 Uiso 1 1 calc R
H10O H 0.6727 0.3631 -0.3492 0.335 Uiso 1 1 calc R
C107 C 0.6456(19) 0.446(2) -0.3877(12) 0.293(18) Uani 1 1 d DU
H10P H 0.6973 0.5026 -0.3673 0.352 Uiso 1 1 calc R
H10Q H 0.6757 0.4170 -0.4176 0.352 Uiso 1 1 calc R
C108 C 0.537(2) 0.4525(16) -0.4121(12) 0.262(14) Uani 1 1 d D
H10R H 0.4952 0.3998 -0.4416 0.394 Uiso 1 1 calc R
H10S H 0.5487 0.4978 -0.4275 0.394 Uiso 1 1 calc R
H10T H 0.4973 0.4638 -0.3827 0.394 Uiso 1 1 calc R
C109 C 0.4750(7) 0.3928(5) -0.1213(4) 0.061(3) Uani 1 1 d D
H10U H 0.5225 0.4489 -0.0971 0.074 Uiso 1 1 calc R
H10V H 0.4088 0.3994 -0.1394 0.074 Uiso 1 1 calc R
C110 C 0.4451(8) 0.3387(6) -0.0844(4) 0.066(3) Uani 1 1 d D
H11A H 0.5109 0.3413 -0.0599 0.080 Uiso 1 1 calc R
H11B H 0.4083 0.2799 -0.1081 0.080 Uiso 1 1 calc R
C111 C 0.3699(10) 0.3720(7) -0.0486(5) 0.101(4) Uani 1 1 d D
H11C H 0.4093 0.4290 -0.0225 0.121 Uiso 1 1 calc R
H11D H 0.3079 0.3748 -0.0730 0.121 Uiso 1 1 calc R
C112 C 0.3301(12) 0.3153(8) -0.0161(6) 0.131(5) Uani 1 1 d D
H11E H 0.3925 0.3153 0.0096 0.157 Uiso 1 1 calc R
H11F H 0.2957 0.2577 -0.0424 0.157 Uiso 1 1 calc R
C113 C 0.2485(12) 0.3410(9) 0.0182(6) 0.137(6) Uani 1 1 d D
H11G H 0.2415 0.3096 0.0444 0.164 Uiso 1 1 calc R
H11H H 0.2810 0.4007 0.0410 0.164 Uiso 1 1 calc R
C114 C 0.1338(13) 0.3289(8) -0.0124(6) 0.114(5) Uani 1 1 d D
H11I H 0.1378 0.3511 -0.0429 0.171 Uiso 1 1 calc R
H11J H 0.0980 0.3586 0.0137 0.171 Uiso 1 1 calc R
H11K H 0.0929 0.2695 -0.0272 0.171 Uiso 1 1 calc R
C115 C 0.1326(11) 0.1626(9) 0.1892(7) 0.078(3) Uani 1 1 d .
H115 H 0.1175 0.1121 0.1971 0.094 Uiso 1 1 calc R
C116 C 0.0893(12) 0.1603(12) 0.1372(8) 0.107(5) Uani 1 1 d .
H116 H 0.0422 0.1095 0.1107 0.129 Uiso 1 1 calc R
C117 C 0.1136(13) 0.2304(17) 0.1234(5) 0.107(5) Uani 1 1 d .
H117 H 0.0868 0.2284 0.0869 0.129 Uiso 1 1 calc R
C118 C 0.1812(12) 0.3085(10) 0.1654(9) 0.083(4) Uani 1 1 d .
H118 H 0.1972 0.3584 0.1569 0.100 Uiso 1 1 calc R
C119 C 0.2217(9) 0.3096(8) 0.2174(6) 0.073(3) Uani 1 1 d .
H119 H 0.2666 0.3605 0.2447 0.088 Uiso 1 1 calc R
C120 C 0.1974(9) 0.2356(10) 0.2308(5) 0.062(3) Uani 1 1 d .
C121 C 0.2413(10) 0.2319(9) 0.2878(5) 0.106(4) Uani 1 1 d .
H12A H 0.1822 0.2192 0.3062 0.159 Uiso 1 1 calc R
H12B H 0.2938 0.2858 0.3106 0.159 Uiso 1 1 calc R
H12C H 0.2759 0.1884 0.2828 0.159 Uiso 1 1 calc R
C122 C 0.534(2) 0.3339(9) 0.4313(5) 0.203(11) Uani 1 1 d GD
H122 H 0.5643 0.3853 0.4262 0.244 Uiso 1 1 calc R
C123 C 0.4231(19) 0.3077(16) 0.4319(6) 0.31(3) Uani 1 1 d GD
H123 H 0.3801 0.3416 0.4272 0.372 Uiso 1 1 calc R
C124 C 0.3771(15) 0.2309(19) 0.4394(6) 0.30(3) Uani 1 1 d GD
H124 H 0.3032 0.2133 0.4398 0.361 Uiso 1 1 calc R
C125 C 0.441(3) 0.1802(10) 0.4464(6) 0.42(4) Uani 1 1 d GD
H125 H 0.4106 0.1288 0.4514 0.501 Uiso 1 1 calc R
C126 C 0.552(3) 0.2064(14) 0.4458(6) 0.250(19) Uani 1 1 d GD
H126 H 0.5949 0.1725 0.4504 0.300 Uiso 1 1 calc R
C127 C 0.5979(13) 0.2833(17) 0.4382(6) 0.171(9) Uani 1 1 d GD
C128 C 0.7137(18) 0.3233(19) 0.4356(10) 0.304(18) Uani 1 1 d D
H12D H 0.7630 0.3271 0.4687 0.456 Uiso 1 1 calc R
H12E H 0.7224 0.3792 0.4340 0.456 Uiso 1 1 calc R
H12F H 0.7298 0.2891 0.4023 0.456 Uiso 1 1 calc R
C129 C 0.9934(7) 0.6730(6) 0.2604(4) 0.045(2) Uani 1 1 d .
N1 N 1.0339(7) 0.6869(6) 0.4631(4) 0.057(2) Uani 1 1 d .
N2 N 0.2216(7) 0.1337(5) -0.3188(3) 0.0416(19) Uani 1 1 d .
N3 N 0.3562(7) 0.0829(5) 0.1367(4) 0.048(2) Uani 1 1 d .

loop_
_atom_site_aniso_label
_atom_site_aniso_U_11
_atom_site_aniso_U_22
_atom_site_aniso_U_33
_atom_site_aniso_U_23
_atom_site_aniso_U_13
_atom_site_aniso_U_12
C1 0.044(7) 0.058(9) 0.049(9) 0.004(7) 0.001(7) 0.009(7)
C2 0.061(8) 0.061(10) 0.026(8) 0.001(7) 0.011(6) 0.031(8)
C3 0.061(8) 0.082(10) 0.032(8) 0.016(8) 0.012(7) 0.032(8)
C4 0.055(8) 0.081(10) 0.043(9) 0.018(9) 0.009(7) 0.016(8)
C5 0.090(10) 0.090(12) 0.064(8) 0.016(7) 0.029(8) 0.031(9)
C6 0.118(11) 0.082(10) 0.089(10) 0.028(10) 0.037(10) 0.019(8)
C7 0.118(12) 0.112(12) 0.074(11) 0.043(10) 0.044(8) 0.027(10)
C8 0.095(10) 0.101(12) 0.045(7) 0.022(7) 0.028(8) 0.046(9)
C9 0.072(8) 0.088(10) 0.038(7) -0.009(8) 0.011(7) 0.041(8)
C10 0.059(8) 0.094(9) 0.053(9) 0.015(7) 0.011(6) 0.013(8)
C11 0.054(7) 0.081(10) 0.068(9) 0.012(8) 0.006(7) -0.001(7)
C12 0.048(7) 0.101(10) 0.048(7) 0.014(8) 0.013(6) 0.028(7)
C13 0.057(7) 0.078(9) 0.020(7) 0.013(7) 0.011(4) 0.026(6)
C14 0.049(6) 0.046(6) 0.035(7) 0.000(6) 0.008(5) 0.014(5)
C15 0.035(6) 0.044(7) 0.033(8) -0.004(6) 0.002(4) 0.010(5)
C16 0.025(5) 0.063(8) 0.032(8) 0.007(6) 0.006(4) 0.009(5)
C17 0.060(7) 0.051(7) 0.048(8) 0.015(7) 0.016(5) 0.028(5)
C18 0.077(7) 0.054(8) 0.034(8) 0.014(5) 0.012(5) 0.029(6)
C19 0.038(6) 0.034(7) 0.044(7) 0.004(5) 0.009(4) 0.007(5)
C20 0.026(5) 0.035(6) 0.027(7) 0.004(6) 0.002(4) 0.009(4)
C21 0.025(5) 0.052(7) 0.018(7) -0.004(6) 0.006(4) 0.011(5)
C23 0.033(5) 0.028(6) 0.029(6) 0.003(5) 0.005(4) 0.012(4)
C24 0.008(5) 0.032(6) 0.031(6) 0.014(6) 0.005(4) -0.001(4)
C25 0.039(6) 0.037(6) 0.023(6) 0.006(5) 0.014(4) 0.008(4)
C26 0.004(5) 0.017(5) 0.036(6) 0.007(5) 0.002(5) -0.001(4)
C27 0.020(6) 0.013(5) 0.047(7) 0.013(4) 0.010(5) 0.004(5)
C28 0.020(6) 0.019(5) 0.034(7) 0.007(4) 0.006(5) 0.004(5)
C29 0.031(7) 0.020(7) 0.031(5) 0.003(5) 0.010(5) 0.006(6)
C30 0.029(6) 0.050(8) 0.037(5) 0.020(5) 0.004(5) 0.016(6)
C31 0.023(6) 0.021(5) 0.044(5) 0.006(5) -0.002(5) 0.005(6)
C32 0.036(7) 0.016(7) 0.044(5) 0.005(5) 0.014(5) 0.000(5)
C33 0.022(7) 0.029(7) 0.038(5) -0.001(5) -0.004(5) -0.007(5)
C34 0.035(6) 0.031(6) 0.041(5) 0.014(5) 0.007(5) 0.007(6)
C35 0.020(5) 0.019(6) 0.035(5) -0.005(4) 0.000(4) -0.003(5)
C36 0.024(7) 0.047(7) 0.039(6) 0.008(5) -0.002(6) 0.001(6)
C37 0.027(6) 0.019(6) 0.065(6) 0.004(5) -0.014(5) 0.004(5)
C38 0.030(7) 0.037(8) 0.052(6) 0.003(5) 0.000(6) 0.001(5)
C39 0.017(7) 0.054(9) 0.040(6) 0.014(6) -0.008(5) 0.001(7)
C40 0.026(6) 0.043(6) 0.027(5) 0.000(5) -0.007(5) -0.002(6)
C41 0.043(7) 0.034(7) 0.043(5) 0.006(5) 0.011(5) 0.006(5)
C42 0.039(9) 0.072(8) 0.055(7) 0.011(6) 0.010(6) -0.005(7)
C43 0.054(9) 0.092(9) 0.078(9) 0.015(7) 0.027(8) -0.009(8)
C44 0.026(7) 0.100(10) 0.091(10) 0.000(8) 0.003(8) -0.014(6)
C45 0.041(9) 0.091(9) 0.063(7) 0.011(7) 0.012(6) 0.014(7)
C46 0.028(8) 0.052(7) 0.053(8) 0.001(6) 0.006(7) 0.001(6)
C47 0.043(8) 0.052(7) 0.036(7) 0.002(6) 0.007(7) 0.015(7)
C48 0.038(8) 0.042(7) 0.040(7) 0.005(6) 0.003(7) 0.012(6)
C49 0.042(7) 0.053(7) 0.067(8) 0.012(6) -0.002(6) -0.005(6)
C50 0.071(10) 0.081(9) 0.077(8) 0.044(7) -0.004(7) 0.010(8)
C51 0.102(11) 0.089(9) 0.062(8) 0.027(8) 0.006(9) 0.046(9)
C52 0.045(8) 0.074(8) 0.054(8) 0.009(6) 0.005(6) 0.013(7)
C53 0.043(9) 0.046(7) 0.040(7) -0.001(6) -0.001(7) 0.014(6)
C54 0.019(6) 0.029(6) 0.029(5) 0.009(4) 0.008(4) 0.000(5)
C55 0.026(6) 0.025(5) 0.056(5) 0.014(4) 0.013(5) 0.005(5)
C56 0.024(6) 0.033(7) 0.056(6) 0.009(5) 0.019(4) 0.004(5)
C57 0.033(7) 0.018(6) 0.045(5) 0.012(4) 0.010(4) -0.005(6)
C58 0.024(6) 0.035(7) 0.076(6) 0.015(5) 0.033(5) 0.014(6)
C59 0.021(6) 0.031(7) 0.081(6) 0.022(5) 0.030(5) 0.009(5)
C60 0.059(8) 0.034(7) 0.106(8) 0.037(6) 0.054(7) 0.008(5)
C61 0.040(7) 0.034(7) 0.078(7) 0.027(5) 0.035(5) 0.021(6)
C62 0.022(6) 0.032(7) 0.050(5) 0.016(4) 0.016(4) 0.011(5)
C63 0.035(6) 0.042(7) 0.064(6) 0.024(5) 0.018(5) 0.018(6)
C64 0.028(6) 0.025(6) 0.076(6) 0.017(5) 0.030(5) 0.013(5)
C65 0.044(7) 0.027(7) 0.055(6) 0.012(5) 0.026(5) 0.002(6)
C66 0.053(7) 0.027(7) 0.097(7) 0.032(5) 0.042(6) 0.016(6)
C67 0.029(8) 0.024(6) 0.081(9) 0.015(7) 0.025(8) 0.014(6)
C68 0.048(9) 0.035(7) 0.098(10) 0.028(7) 0.037(9) 0.012(7)
C69 0.050(10) 0.042(8) 0.152(14) 0.010(8) 0.035(9) -0.014(8)
C70 0.055(9) 0.049(9) 0.123(12) -0.003(8) 0.000(10) 0.001(7)
C71 0.061(10) 0.048(8) 0.113(10) -0.001(8) 0.003(9) 0.010(7)
C72 0.054(9) 0.059(8) 0.063(8) 0.009(6) 0.018(7) 0.021(8)
C73 0.065(9) 0.047(7) 0.086(11) 0.051(7) 0.059(9) 0.025(7)
C74 0.078(11) 0.053(8) 0.131(12) 0.041(9) 0.060(11) 0.034(8)
C75 0.105(12) 0.074(10) 0.108(12) 0.051(9) 0.045(10) 0.046(9)
C76 0.094(11) 0.082(10) 0.071(9) 0.019(7) 0.003(7) 0.027(9)
C77 0.090(10) 0.064(8) 0.056(7) 0.035(7) 0.025(8) 0.019(7)
C78 0.059(9) 0.041(7) 0.053(9) 0.024(6) 0.034(8) 0.021(7)
C79 0.100(11) 0.069(10) 0.158(13) 0.046(10) 0.099(10) 0.035(8)
C80 0.143(13) 0.020(6) 0.113(10) 0.007(6) 0.096(10) -0.008(7)
C81 0.140(13) 0.044(7) 0.093(10) 0.018(6) 0.064(9) 0.030(7)
C82 0.187(16) 0.056(8) 0.076(9) 0.032(6) 0.036(10) 0.031(9)
C83 0.128(12) 0.066(8) 0.082(9) 0.028(6) 0.021(8) 0.022(8)
C84 0.24(2) 0.127(13) 0.084(10) 0.042(8) -0.014(11) 0.039(13)
C85 0.062(6) 0.071(7) 0.140(8) 0.072(6) 0.042(6) 0.044(5)
C86 0.067(9) 0.141(13) 0.167(13) 0.112(12) 0.042(8) 0.052(8)
C87 0.035(8) 0.177(16) 0.30(2) 0.172(16) 0.047(10) 0.047(9)
C88 0.081(12) 0.22(2) 0.179(15) 0.074(14) 0.025(10) 0.050(12)
C89 0.087(14) 0.25(3) 0.25(2) 0.11(2) 0.054(14) 0.048(15)
C90 0.22(3) 0.45(4) 0.167(19) 0.06(2) -0.026(16) 0.22(3)
C91 0.083(9) 0.039(7) 0.061(6) 0.002(5) 0.010(5) 0.012(6)
C92 0.083(11) 0.081(10) 0.110(10) -0.024(7) 0.013(8) -0.018(8)
C93 0.124(9) 0.192(17) 0.116(11) 0.034(11) 0.028(9) 0.056(12)
C94 0.099(8) 0.084(9) 0.118(8) 0.017(7) 0.031(7) -0.009(8)
C95 0.175(10) 0.229(12) 0.153(8) 0.048(8) 0.018(8) 0.053(9)
C96 0.134(12) 0.34(4) 0.37(4) 0.02(3) -0.057(16) -0.05(2)
C97 0.067(8) 0.052(7) 0.049(6) 0.010(5) 0.020(5) 0.031(6)
C98 0.054(7) 0.061(8) 0.069(7) 0.004(6) 0.018(5) 0.030(6)
C99 0.065(8) 0.111(11) 0.071(7) 0.033(7) 0.022(6) 0.034(8)
C100 0.042(7) 0.068(8) 0.109(9) 0.019(7) 0.007(6) 0.006(6)
C101 0.089(10) 0.072(9) 0.114(9) 0.030(7) 0.023(8) 0.015(8)
C102 0.094(10) 0.098(11) 0.136(11) 0.046(8) 0.023(8) -0.014(9)
C103 0.061(7) 0.022(6) 0.090(8) 0.017(6) -0.024(6) 0.005(5)
C104 0.108(10) 0.068(8) 0.093(8) 0.045(7) 0.009(8) -0.002(7)
C105 0.24(2) 0.093(12) 0.194(12) 0.102(12) -0.009(15) 0.012(12)
C106 0.41(4) 0.19(2) 0.178(14) 0.130(14) 0.00(2) -0.03(2)
C107 0.19(2) 0.46(5) 0.31(2) 0.32(3) 0.03(2) 0.04(3)
C108 0.27(3) 0.21(2) 0.42(4) 0.14(3) 0.21(3) 0.15(2)
C109 0.040(6) 0.039(6) 0.078(7) -0.014(6) -0.001(5) 0.014(5)
C110 0.062(7) 0.049(7) 0.080(7) 0.001(6) 0.028(6) 0.020(6)
C111 0.120(11) 0.074(9) 0.100(9) 0.007(7) 0.046(8) 0.034(8)
C112 0.186(16) 0.107(12) 0.125(11) 0.032(9) 0.076(11) 0.078(11)
C113 0.177(17) 0.110(12) 0.157(13) 0.039(9) 0.122(14) 0.068(12)
C114 0.150(14) 0.075(9) 0.171(13) 0.069(9) 0.079(11) 0.071(10)
C115 0.070(9) 0.095(12) 0.088(9) 0.033(10) 0.035(8) 0.045(9)
C116 0.092(11) 0.117(14) 0.122(17) 0.045(11) 0.043(11) 0.035(9)
C117 0.079(11) 0.191(18) 0.070(9) 0.030(14) 0.034(9) 0.080(13)
C118 0.088(10) 0.097(13) 0.129(12) 0.077(12) 0.063(10) 0.073(10)
C119 0.062(8) 0.051(9) 0.113(12) 0.020(8) 0.043(8) 0.028(6)
C120 0.041(7) 0.077(10) 0.061(8) 0.006(8) 0.019(6) 0.022(7)
C121 0.095(10) 0.150(13) 0.075(9) 0.033(8) 0.033(7) 0.042(9)
C122 0.32(4) 0.24(2) 0.068(10) 0.039(12) 0.021(17) 0.15(3)
C123 0.16(2) 0.60(8) 0.089(15) 0.02(2) -0.023(17) 0.13(4)
C124 0.26(3) 0.43(5) 0.099(17) 0.07(2) 0.045(17) -0.06(3)
C125 0.34(5) 0.73(9) 0.064(15) -0.01(3) -0.06(2) 0.19(6)
C126 0.40(5) 0.15(2) 0.150(19) 0.023(16) -0.08(2) 0.10(2)
C127 0.17(2) 0.20(3) 0.114(13) 0.002(15) -0.010(14) 0.09(2)
C128 0.27(3) 0.43(5) 0.19(2) 0.01(2) 0.04(2) 0.18(4)
C129 0.046(7) 0.046(7) 0.038(6) 0.009(5) 0.006(4) 0.016(5)
N1 0.064(6) 0.067(8) 0.041(7) 0.012(6) 0.024(5) 0.022(6)
N2 0.019(6) 0.042(5) 0.050(6) 0.009(4) 0.003(5) -0.005(5)
N3 0.030(6) 0.053(6) 0.062(6) 0.022(5) 0.025(5) 0.005(5)

loop_
_atom_type_symbol
_atom_type_description
_atom_type_scat_dispersion_real
_atom_type_scat_dispersion_imag
_atom_type_scat_source
C C 0.0033 0.0016 'International Tables Vol C Tables 4.2.6.8 and 6.1.1.4'
H H 0.0000 0.0000 'International Tables Vol C Tables 4.2.6.8 and 6.1.1.4'
N N 0.0061 0.0033 'International Tables Vol C Tables 4.2.6.8 and 6.1.1.4'

loop_
_geom_angle_atom_site_label_1
_geom_angle_atom_site_label_2
_geom_angle_atom_site_label_3
_geom_angle
_geom_angle_site_symmetry_1
_geom_angle_site_symmetry_3
C2 C1 N1 110.0(10) . .
C2 C1 C12 122.3(10) . .
N1 C1 C12 127.7(11) . .
C9 C2 C1 119.0(11) . .
C9 C2 C3 134.7(11) . .
C1 C2 C3 106.3(9) . .
C8 C3 C4 119.6(12) . .
C8 C3 C2 133.9(12) . .
C4 C3 C2 106.5(10) . .
C5 C4 N1 129.8(12) . .
C5 C4 C3 120.5(11) . .
N1 C4 C3 109.6(11) . .
C6 C5 C4 117.5(11) . .
C6 C5 H5 121.3 . .
C4 C5 H5 121.3 . .
C7 C6 C5 123.3(12) . .
C7 C6 H6 118.4 . .
C5 C6 H6 118.3 . .
C6 C7 C8 119.5(11) . .
C6 C7 H7 120.2 . .
C8 C7 H7 120.2 . .
C7 C8 C3 119.6(10) . .
C7 C8 H8 120.2 . .
C3 C8 H8 120.2 . .
C2 C9 C10 120.5(9) . .
C2 C9 H9 119.8 . .
C10 C9 H9 119.8 . .
C9 C10 C11 118.9(10) . .
C9 C10 H10 120.5 . .
C11 C10 H10 120.5 . .
C12 C11 C10 123.3(10) . .
C12 C11 H11 118.3 . .
C10 C11 H11 118.3 . .
C11 C12 C1 115.8(9) . .
C11 C12 H12 122.1 . .
C1 C12 H12 122.1 . .
C14 C13 C18 121.0(8) . .
C14 C13 N1 119.2(11) . .
C18 C13 N1 119.7(10) . .
C13 C14 C15 119.8(9) . .
C13 C14 H14 120.1 . .
C15 C14 H14 120.1 . .
C16 C15 C14 119.1(8) . .
C16 C15 C129 111.3(8) . .
C14 C15 C129 129.6(10) . .
C15 C16 C17 120.3(8) . .
C15 C16 C20 108.5(9) . .
C17 C16 C20 131.2(11) . .
C18 C17 C16 120.0(9) . .
C18 C17 H17 120.0 . .
C16 C17 H17 120.0 . .
C17 C18 C13 119.8(8) . .
C17 C18 H18 120.1 . .
C13 C18 H18 120.1 . .
C20 C19 C25 119.5(8) . .
C20 C19 H19 120.3 . .
C25 C19 H19 120.3 . .
C19 C20 C21 118.7(7) . .
C19 C20 C16 133.6(9) . .
C21 C20 C16 107.7(8) . .
C23 C21 C20 121.0(7) . .
C23 C21 C129 128.7(9) . .
C20 C21 C129 110.2(7) . .
C21 C23 C24 120.9(7) . .
C21 C23 H23 119.5 . .
C24 C23 H23 119.5 . .
C23 C24 C25 117.6(7) . .
C23 C24 C26 123.8(8) . .
C25 C24 C26 118.6(8) . .
C19 C25 C24 122.2(7) . .
C19 C25 H25 118.9 . .
C24 C25 H25 118.9 . .
C27 C26 C28 120.4(7) . 2_765
C27 C26 C24 120.1(7) . .
C28 C26 C24 119.4(7) 2_765 .
C26 C27 C28 120.7(7) . .
C26 C27 C54 119.5(8) . .
C28 C27 C54 119.7(7) . .
C27 C28 C26 118.7(7) . 2_765
C27 C28 C29 120.7(7) . .
C26 C28 C29 120.3(7) 2_765 .
C34 C29 C30 118.5(7) . .
C34 C29 C28 120.8(8) . .
C30 C29 C28 120.7(8) . .
C29 C30 C31 122.3(7) . .
C29 C30 H30 118.9 . .
C31 C30 H30 118.9 . .
C32 C31 C30 118.5(8) . .
C32 C31 H31 120.8 . .
C30 C31 H31 120.8 . .
C31 C32 C33 120.7(8) . .
C31 C32 C35 133.5(8) . .
C33 C32 C35 105.8(8) . .
C34 C33 C32 119.7(8) . .
C34 C33 C37 127.3(9) . .
C32 C33 C37 113.0(7) . .
C29 C34 C33 120.3(8) . .
C29 C34 H34 119.8 . .
C33 C34 H34 119.8 . .
C41 C35 C36 119.4(8) . .
C41 C35 C32 131.4(9) . .
C36 C35 C32 109.2(7) . .
C38 C36 C35 121.4(8) . .
C38 C36 C37 127.2(9) . .
C35 C36 C37 111.4(8) . .
C33 C37 C36 100.5(7) . .
C33 C37 C103 113.7(7) . .
C36 C37 C103 112.1(7) . .
C33 C37 C109 109.8(7) . .
C36 C37 C109 111.9(7) . .
C103 C37 C109 108.9(7) . .
C36 C38 C39 119.5(8) . .
C36 C38 H38 120.3 . .
C39 C38 H38 120.3 . .
C40 C39 C38 119.5(8) . .
C40 C39 N2 121.1(9) . .
C38 C39 N2 119.3(9) . .
C39 C40 C41 120.6(8) . .
C39 C40 H40 119.7 . .
C41 C40 H40 119.7 . .
C35 C41 C40 119.6(8) . .
C35 C41 H41 120.2 . .
C40 C41 H41 120.2 . .
C47 C42 C43 118.5(10) . .
C47 C42 H42 120.8 . .
C43 C42 H42 120.8 . .
C44 C43 C42 121.8(11) . .
C44 C43 H43 119.1 . .
C42 C43 H43 119.1 . .
C43 C44 C45 121.7(10) . .
C43 C44 H44 119.2 . .
C45 C44 H44 119.2 . .
C44 C45 C46 117.1(10) . .
C44 C45 H45 121.5 . .
C46 C45 H45 121.5 . .
C47 C46 C45 119.8(11) . .
C47 C46 C53 107.3(9) . .
C45 C46 C53 132.9(12) . .
C42 C47 C46 121.2(11) . .
C42 C47 N2 130.2(10) . .
C46 C47 N2 108.6(9) . .
N2 C48 C53 111.0(9) . .
N2 C48 C49 128.8(10) . .
C53 C48 C49 120.1(10) . .
C50 C49 C48 118.5(9) . .
C50 C49 H49 120.7 . .
C48 C49 H49 120.7 . .
C49 C50 C51 119.5(10) . .
C49 C50 H50 120.3 . .
C51 C50 H50 120.3 . .
C52 C51 C50 123.3(10) . .
C52 C51 H51 118.3 . .
C50 C51 H51 118.3 . .
C51 C52 C53 117.8(10) . .
C51 C52 H52 121.1 . .
C53 C52 H52 121.1 . .
C52 C53 C48 120.6(10) . .
C52 C53 C46 133.3(11) . .
C48 C53 C46 106.0(9) . .
C55 C54 C59 117.5(7) . .
C55 C54 C27 119.5(8) . .
C59 C54 C27 123.1(8) . .
C54 C55 C56 121.8(7) . .
C54 C55 H55 119.1 . .
C56 C55 H55 119.1 . .
C57 C56 C55 119.8(8) . .
C57 C56 H56 120.1 . .
C55 C56 H56 120.1 . .
C56 C57 C58 119.2(8) . .
C56 C57 C62 131.6(9) . .
C58 C57 C62 109.2(8) . .
C59 C58 C57 119.7(8) . .
C59 C58 C60 128.9(8) . .
C57 C58 C60 111.4(7) . .
C54 C59 C58 122.1(7) . .
C54 C59 H59 119.0 . .
C58 C59 H59 119.0 . .
C79 C60 C58 111.7(8) . .
C79 C60 C85 110.4(10) . .
C58 C60 C85 111.5(8) . .
C79 C60 C61 112.1(8) . .
C58 C60 C61 99.4(7) . .
C85 C60 C61 111.4(8) . .
C66 C61 C62 121.4(8) . .
C66 C61 C60 127.6(9) . .
C62 C61 C60 110.9(8) . .
C61 C62 C63 119.3(8) . .
C61 C62 C57 109.1(8) . .
C63 C62 C57 131.6(9) . .
C64 C63 C62 118.3(8) . .
C64 C63 H63 120.9 . .
C62 C63 H63 120.9 . .
C65 C64 C63 121.7(8) . .
C65 C64 H64 119.2 . .
C63 C64 H64 119.2 . .
C64 C65 C66 119.9(8) . .
C64 C65 N3 120.8(9) . .
C66 C65 N3 119.3(9) . .
C61 C66 C65 119.4(8) . .
C61 C66 H66 120.3 . .
C65 C66 H66 120.3 . .
C72 C67 N3 128.3(10) . .
C72 C67 C68 121.8(11) . .
N3 C67 C68 109.8(10) . .
C69 C68 C67 118.3(13) . .
C69 C68 C73 136.3(13) . .
C67 C68 C73 105.2(10) . .
C70 C69 C68 121.6(12) . .
C70 C69 H69 119.2 . .
C68 C69 H69 119.2 . .
C69 C70 C71 118.0(12) . .
C69 C70 H70 121.0 . .
C71 C70 H70 121.0 . .
C72 C71 C70 122.8(12) . .
C72 C71 H71 118.6 . .
C70 C71 H71 118.6 . .
C67 C72 C71 117.4(10) . .
C67 C72 H72 121.3 . .
C71 C72 H72 121.3 . .
C74 C73 C78 116.7(12) . .
C74 C73 C68 135.2(13) . .
C78 C73 C68 108.0(9) . .
C75 C74 C73 122.5(11) . .
C75 C74 H74 118.7 . .
C73 C74 H74 118.7 . .
C74 C75 C76 119.6(11) . .
C74 C75 H75 120.2 . .
C76 C75 H75 120.2 . .
C77 C76 C75 119.7(10) . .
C77 C76 H76 120.2 . .
C75 C76 H76 120.2 . .
C76 C77 C78 118.2(10) . .
C76 C77 H77 120.9 . .
C78 C77 H77 120.9 . .
C77 C78 N3 128.9(10) . .
C77 C78 C73 123.2(10) . .
N3 C78 C73 107.8(10) . .
C60 C79 C80 118.0(9) . .
C60 C79 H79A 107.8 . .
C80 C79 H79A 107.8 . .
C60 C79 H79B 107.8 . .
C80 C79 H79B 107.8 . .
H79A C79 H79B 107.2 . .
C79 C80 C81 118.1(9) . .
C79 C80 H80A 107.8 . .
C81 C80 H80A 107.8 . .
C79 C80 H80B 107.8 . .
C81 C80 H80B 107.8 . .
H80A C80 H80B 107.1 . .
C82 C81 C80 115.5(11) . .
C82 C81 H81A 108.4 . .
C80 C81 H81A 108.4 . .
C82 C81 H81B 108.4 . .
C80 C81 H81B 108.4 . .
H81A C81 H81B 107.5 . .
C81 C82 C83 112.7(9) . .
C81 C82 H82A 109.0 . .
C83 C82 H82A 109.0 . .
C81 C82 H82B 109.0 . .
C83 C82 H82B 109.0 . .
H82A C82 H82B 107.8 . .
C82 C83 C84 114.7(11) . .
C82 C83 H83A 108.6 . .
C84 C83 H83A 108.6 . .
C82 C83 H83B 108.6 . .
C84 C83 H83B 108.6 . .
H83A C83 H83B 107.6 . .
C83 C84 H84A 109.5 . .
C83 C84 H84B 109.5 . .
H84A C84 H84B 109.5 . .
C83 C84 H84C 109.5 . .
H84A C84 H84C 109.5 . .
H84B C84 H84C 109.5 . .
C86 C85 C60 116.5(8) . .
C86 C85 H85A 108.2 . .
C60 C85 H85A 108.2 . .
C86 C85 H85B 108.2 . .
C60 C85 H85B 108.2 . .
H85A C85 H85B 107.3 . .
C85 C86 C87 119.0(11) . .
C85 C86 H86A 107.6 . .
C87 C86 H86A 107.6 . .
C85 C86 H86B 107.6 . .
C87 C86 H86B 107.6 . .
H86A C86 H86B 107.0 . .
C88 C87 C86 118.5(11) . .
C88 C87 H87A 107.7 . .
C86 C87 H87A 107.7 . .
C88 C87 H87B 107.7 . .
C86 C87 H87B 107.7 . .
H87A C87 H87B 107.1 . .
C87 C88 C89 122.1(14) . .
C87 C88 H88A 106.8 . .
C89 C88 H88A 106.8 . .
C87 C88 H88B 106.8 . .
C89 C88 H88B 106.8 . .
H88A C88 H88B 106.7 . .
C90 C89 C88 100.0(17) . .
C90 C89 H89A 111.8 . .
C88 C89 H89A 111.8 . .
C90 C89 H89B 111.8 . .
C88 C89 H89B 111.8 . .
H89A C89 H89B 109.5 . .
C89 C90 H90A 109.5 . .
C89 C90 H90B 109.5 . .
H90A C90 H90B 109.5 . .
C89 C90 H90C 109.5 . .
H90A C90 H90C 109.5 . .
H90B C90 H90C 109.5 . .
C92 C91 C129 114.2(8) . .
C92 C91 H91A 108.7 . .
C129 C91 H91A 108.7 . .
C92 C91 H91B 108.7 . .
C129 C91 H91B 108.7 . .
H91A C91 H91B 107.6 . .
C93 C92 C91 115.4(10) . .
C93 C92 H92A 108.4 . .
C91 C92 H92A 108.4 . .
C93 C92 H92B 108.4 . .
C91 C92 H92B 108.4 . .
H92A C92 H92B 107.5 . .
C92 C93 C94 116.5(10) . .
C92 C93 H93A 108.2 . .
C94 C93 H93A 108.2 . .
C92 C93 H93B 108.2 . .
C94 C93 H93B 108.2 . .
H93A C93 H93B 107.3 . .
C93 C94 C95 104.8(11) . .
C93 C94 H94A 110.8 . .
C95 C94 H94A 110.9 . .
C93 C94 H94B 110.8 . .
C95 C94 H94B 110.7 . .
H94A C94 H94B 108.9 . .
C96 C95 C94 101.3(14) . .
C96 C95 H95A 111.3 . .
C94 C95 H95A 111.4 . .
C96 C95 H95B 111.7 . .
C94 C95 H95B 111.6 . .
H95A C95 H95B 109.3 . .
C95 C96 H96A 109.3 . .
C95 C96 H96B 109.4 . .
H96A C96 H96B 109.5 . .
C95 C96 H96C 109.7 . .
H96A C96 H96C 109.5 . .
H96B C96 H96C 109.5 . .
C129 C97 C98 116.1(7) . .
C129 C97 H97A 108.3 . .
C98 C97 H97A 108.3 . .
C129 C97 H97B 108.3 . .
C98 C97 H97B 108.3 . .
H97A C97 H97B 107.4 . .
C99 C98 C97 117.4(7) . .
C99 C98 H98A 108.0 . .
C97 C98 H98A 108.0 . .
C99 C98 H98B 108.0 . .
C97 C98 H98B 108.0 . .
H98A C98 H98B 107.2 . .
C100 C99 C98 114.3(8) . .
C100 C99 H99A 108.7 . .
C98 C99 H99A 108.7 . .
C100 C99 H99B 108.7 . .
C98 C99 H99B 108.7 . .
H99A C99 H99B 107.6 . .
C99 C100 C101 114.4(8) . .
C99 C100 H10A 108.7 . .
C101 C100 H10A 108.7 . .
C99 C100 H10B 108.7 . .
C101 C100 H10B 108.7 . .
H10A C100 H10B 107.6 . .
C102 C101 C100 113.8(9) . .
C102 C101 H10C 108.8 . .
C100 C101 H10C 108.8 . .
C102 C101 H10D 108.8 . .
C100 C101 H10D 108.8 . .
H10C C101 H10D 107.7 . .
C101 C102 H10E 109.5 . .
C101 C102 H10F 109.5 . .
H10E C102 H10F 109.5 . .
C101 C102 H10G 109.5 . .
H10E C102 H10G 109.5 . .
H10F C102 H10G 109.5 . .
C37 C103 C104 113.9(7) . .
C37 C103 H10H 108.8 . .
C104 C103 H10H 108.8 . .
C37 C103 H10I 108.8 . .
C104 C103 H10I 108.8 . .
H10H C103 H10I 107.7 . .
C105 C104 C103 113.6(11) . .
C105 C104 H10J 108.8 . .
C103 C104 H10J 108.8 . .
C105 C104 H10K 108.8 . .
C103 C104 H10K 108.8 . .
H10J C104 H10K 107.7 . .
C106 C105 C104 116.8(11) . .
C106 C105 H10L 108.1 . .
C104 C105 H10L 108.1 . .
C106 C105 H10M 108.1 . .
C104 C105 H10M 108.1 . .
H10L C105 H10M 107.3 . .
C105 C106 C107 120.5(18) . .
C105 C106 H10N 107.2 . .
C107 C106 H10N 107.2 . .
C105 C106 H10O 107.2 . .
C107 C106 H10O 107.2 . .
H10N C106 H10O 106.8 . .
C108 C107 C106 106(2) . .
C108 C107 H10P 110.6 . .
C106 C107 H10P 110.6 . .
C108 C107 H10Q 110.5 . .
C106 C107 H10Q 110.5 . .
H10P C107 H10Q 108.7 . .
C107 C108 H10R 109.5 . .
C107 C108 H10S 109.5 . .
H10R C108 H10S 109.5 . .
C107 C108 H10T 109.4 . .
H10R C108 H10T 109.5 . .
H10S C108 H10T 109.5 . .
C110 C109 C37 114.5(7) . .
C110 C109 H10U 108.6 . .
C37 C109 H10U 108.6 . .
C110 C109 H10V 108.6 . .
C37 C109 H10V 108.6 . .
H10U C109 H10V 107.6 . .
C109 C110 C111 109.1(8) . .
C109 C110 H11A 109.9 . .
C111 C110 H11A 109.9 . .
C109 C110 H11B 109.9 . .
C111 C110 H11B 109.9 . .
H11A C110 H11B 108.3 . .
C112 C111 C110 110.6(9) . .
C112 C111 H11C 109.5 . .
C110 C111 H11C 109.5 . .
C112 C111 H11D 109.5 . .
C110 C111 H11D 109.5 . .
H11C C111 H11D 108.1 . .
C111 C112 C113 114.1(10) . .
C111 C112 H11E 108.7 . .
C113 C112 H11E 108.7 . .
C111 C112 H11F 108.7 . .
C113 C112 H11F 108.7 . .
H11E C112 H11F 107.6 . .
C114 C113 C112 119.5(12) . .
C114 C113 H11G 107.4 . .
C112 C113 H11G 107.4 . .
C114 C113 H11H 107.4 . .
C112 C113 H11H 107.4 . .
H11G C113 H11H 107.0 . .
C113 C114 H11I 109.5 . .
C113 C114 H11J 109.5 . .
H11I C114 H11J 109.5 . .
C113 C114 H11K 109.5 . .
H11I C114 H11K 109.5 . .
H11J C114 H11K 109.5 . .
C116 C115 C120 122.8(12) . .
C116 C115 H115 118.6 . .
C120 C115 H115 118.6 . .
C117 C116 C115 120.4(15) . .
C117 C116 H116 119.8 . .
C115 C116 H116 119.8 . .
C116 C117 C118 118.9(14) . .
C116 C117 H117 120.6 . .
C118 C117 H117 120.6 . .
C119 C118 C117 119.7(12) . .
C119 C118 H118 120.2 . .
C117 C118 H118 120.2 . .
C118 C119 C120 120.7(10) . .
C118 C119 H119 119.6 . .
C120 C119 H119 119.6 . .
C115 C120 C119 117.4(11) . .
C115 C120 C121 119.0(14) . .
C119 C120 C121 123.6(13) . .
C120 C121 H12A 109.5 . .
C120 C121 H12B 109.5 . .
H12A C121 H12B 109.5 . .
C120 C121 H12C 109.5 . .
H12A C121 H12C 109.5 . .
H12B C121 H12C 109.5 . .
C123 C122 C127 120.0 . .
C123 C122 H122 120.1 . .
C127 C122 H122 119.9 . .
C122 C123 C124 120.0 . .
C122 C123 H123 120.0 . .
C124 C123 H123 120.0 . .
C125 C124 C123 120.0 . .
C125 C124 H124 120.0 . .
C123 C124 H124 120.0 . .
C126 C125 C124 120.0 . .
C126 C125 H125 120.0 . .
C124 C125 H125 120.0 . .
C125 C126 C127 120.0 . .
C125 C126 H126 120.0 . .
C127 C126 H126 120.0 . .
C126 C127 C122 120.0 . .
C126 C127 C128 129(2) . .
C122 C127 C128 111(2) . .
C127 C128 H12D 109.5 . .
C127 C128 H12E 109.4 . .
H12D C128 H12E 109.5 . .
C127 C128 H12F 109.5 . .
H12D C128 H12F 109.5 . .
H12E C128 H12F 109.5 . .
C15 C129 C21 102.2(7) . .
C15 C129 C97 111.0(7) . .
C21 C129 C97 111.1(7) . .
C15 C129 C91 113.9(7) . .
C21 C129 C91 111.7(7) . .
C97 C129 C91 106.9(7) . .
C4 N1 C1 107.6(8) . .
C4 N1 C13 127.0(10) . .
C1 N1 C13 125.0(10) . .
C48 N2 C47 107.1(7) . .
C48 N2 C39 126.2(8) . .
C47 N2 C39 126.4(9) . .
C67 N3 C78 109.0(8) . .
C67 N3 C65 124.3(9) . .
C78 N3 C65 125.7(9) . .

loop_
_geom_bond_atom_site_label_1
_geom_bond_atom_site_label_2
_geom_bond_distance
_geom_bond_site_symmetry_2
C1 C2 1.385(12) .
C1 N1 1.398(12) .
C1 C12 1.410(14) .
C2 C9 1.377(14) .
C2 C3 1.465(14) .
C3 C8 1.393(14) .
C3 C4 1.394(13) .
C4 C5 1.376(15) .
C4 N1 1.389(13) .
C5 C6 1.371(15) .
C5 H5 0.9300 .
C6 C7 1.356(16) .
C6 H6 0.9300 .
C7 C8 1.360(15) .
C7 H7 0.9300 .
C8 H8 0.9300 .
C9 C10 1.381(14) .
C9 H9 0.9300 .
C10 C11 1.384(13) .
C10 H10 0.9300 .
C11 C12 1.371(14) .
C11 H11 0.9300 .
C12 H12 0.9300 .
C13 C14 1.358(12) .
C13 C18 1.401(12) .
C13 N1 1.428(11) .
C14 C15 1.398(11) .
C14 H14 0.9300 .
C15 C16 1.392(12) .
C15 C129 1.494(12) .
C16 C17 1.397(12) .
C16 C20 1.467(11) .
C17 C18 1.356(11) .
C17 H17 0.9300 .
C18 H18 0.9300 .
C19 C20 1.372(11) .
C19 C25 1.375(10) .
C19 H19 0.9300 .
C20 C21 1.415(11) .
C21 C23 1.348(10) .
C21 C129 1.513(12) .
C23 C24 1.390(10) .
C23 H23 0.9300 .
C24 C25 1.390(10) .
C24 C26 1.493(10) .
C25 H25 0.9300 .
C26 C27 1.389(10) .
C26 C28 1.413(10) 2_765
C27 C28 1.412(10) .
C27 C54 1.496(10) .
C28 C26 1.413(10) 2_765
C28 C29 1.480(11) .
C29 C34 1.378(10) .
C29 C30 1.380(11) .
C30 C31 1.405(11) .
C30 H30 0.9300 .
C31 C32 1.359(11) .
C31 H31 0.9300 .
C32 C33 1.401(11) .
C32 C35 1.478(12) .
C33 C34 1.400(11) .
C33 C37 1.504(11) .
C34 H34 0.9300 .
C35 C41 1.369(11) .
C35 C36 1.387(11) .
C36 C38 1.366(11) .
C36 C37 1.511(12) .
C37 C103 1.518(12) .
C37 C109 1.557(12) .
C38 C39 1.396(11) .
C38 H38 0.9300 .
C39 C40 1.369(11) .
C39 N2 1.417(11) .
C40 C41 1.404(11) .
C40 H40 0.9300 .
C41 H41 0.9300 .
C42 C47 1.367(12) .
C42 C43 1.372(13) .
C42 H42 0.9300 .
C43 C44 1.364(15) .
C43 H43 0.9300 .
C44 C45 1.380(14) .
C44 H44 0.9300 .
C45 C46 1.418(14) .
C45 H45 0.9300 .
C46 C47 1.399(12) .
C46 C53 1.427(13) .
C47 N2 1.401(11) .
C48 N2 1.365(10) .
C48 C53 1.389(12) .
C48 C49 1.403(13) .
C49 C50 1.367(13) .
C49 H49 0.9300 .
C50 C51 1.377(15) .
C50 H50 0.9300 .
C51 C52 1.355(14) .
C51 H51 0.9300 .
C52 C53 1.376(13) .
C52 H52 0.9300 .
C54 C55 1.363(10) .
C54 C59 1.379(10) .
C55 C56 1.400(11) .
C55 H55 0.9300 .
C56 C57 1.370(11) .
C56 H56 0.9300 .
C57 C58 1.386(11) .
C57 C62 1.449(11) .
C58 C59 1.381(11) .
C58 C60 1.529(12) .
C59 H59 0.9300 .
C60 C79 1.487(15) .
C60 C85 1.534(14) .
C60 C61 1.558(13) .
C61 C66 1.371(11) .
C61 C62 1.377(11) .
C62 C63 1.408(11) .
C63 C64 1.386(11) .
C63 H63 0.9300 .
C64 C65 1.363(11) .
C64 H64 0.9300 .
C65 C66 1.388(12) .
C65 N3 1.433(11) .
C66 H66 0.9300 .
C67 C72 1.359(12) .
C67 N3 1.374(11) .
C67 C68 1.396(12) .
C68 C69 1.383(15) .
C68 C73 1.449(15) .
C69 C70 1.352(15) .
C69 H69 0.9300 .
C70 C71 1.388(15) .
C70 H70 0.9300 .
C71 C72 1.375(14) .
C71 H71 0.9300 .
C72 H72 0.9300 .
C73 C74 1.376(15) .
C73 C78 1.392(12) .
C74 C75 1.335(15) .
C74 H74 0.9300 .
C75 C76 1.425(16) .
C75 H75 0.9300 .
C76 C77 1.368(13) .
C76 H76 0.9300 .
C77 C78 1.375(13) .
C77 H77 0.9300 .
C78 N3 1.386(11) .
C79 C80 1.519(9) .
C79 H79A 0.9700 .
C79 H79B 0.9700 .
C80 C81 1.521(9) .
C80 H80A 0.9700 .
C80 H80B 0.9700 .
C81 C82 1.518(9) .
C81 H81A 0.9700 .
C81 H81B 0.9700 .
C82 C83 1.526(9) .
C82 H82A 0.9700 .
C82 H82B 0.9700 .
C83 C84 1.530(9) .
C83 H83A 0.9700 .
C83 H83B 0.9700 .
C84 H84A 0.9600 .
C84 H84B 0.9600 .
C84 H84C 0.9600 .
C85 C86 1.521(9) .
C85 H85A 0.9700 .
C85 H85B 0.9700 .
C86 C87 1.545(9) .
C86 H86A 0.9700 .
C86 H86B 0.9700 .
C87 C88 1.497(10) .
C87 H87A 0.9700 .
C87 H87B 0.9700 .
C88 C89 1.543(10) .
C88 H88A 0.9700 .
C88 H88B 0.9700 .
C89 C90 1.520(10) .
C89 H89A 0.9700 .
C89 H89B 0.9700 .
C90 H90A 0.9600 .
C90 H90B 0.9600 .
C90 H90C 0.9600 .
C91 C92 1.520(9) .
C91 C129 1.563(12) .
C91 H91A 0.9700 .
C91 H91B 0.9700 .
C92 C93 1.469(9) .
C92 H92A 0.9700 .
C92 H92B 0.9700 .
C93 C94 1.504(9) .
C93 H93A 0.9700 .
C93 H93B 0.9700 .
C94 C95 1.527(10) .
C94 H94A 0.9700 .
C94 H94B 0.9700 .
C95 C96 1.486(10) .
C95 H95A 0.9700 .
C95 H95B 0.9700 .
C96 H96A 0.9600 .
C96 H96B 0.9600 .
C96 H96C 0.9600 .
C97 C129 1.532(12) .
C97 C98 1.545(8) .
C97 H97A 0.9700 .
C97 H97B 0.9700 .
C98 C99 1.526(8) .
C98 H98A 0.9700 .
C98 H98B 0.9700 .
C99 C100 1.519(9) .
C99 H99A 0.9700 .
C99 H99B 0.9700 .
C100 C101 1.520(9) .
C100 H10A 0.9700 .
C100 H10B 0.9700 .
C101 C102 1.485(15) .
C101 H10C 0.9700 .
C101 H10D 0.9700 .
C102 H10E 0.9600 .
C102 H10F 0.9600 .
C102 H10G 0.9600 .
C103 C104 1.531(9) .
C103 H10H 0.9700 .
C103 H10I 0.9700 .
C104 C105 1.526(9) .
C104 H10J 0.9700 .
C104 H10K 0.9700 .
C105 C106 1.506(10) .
C105 H10L 0.9700 .
C105 H10M 0.9700 .
C106 C107 1.527(10) .
C106 H10N 0.9700 .
C106 H10O 0.9700 .
C107 C108 1.508(10) .
C107 H10P 0.9700 .
C107 H10Q 0.9700 .
C108 H10R 0.9600 .
C108 H10S 0.9600 .
C108 H10T 0.9600 .
C109 C110 1.524(8) .
C109 H10U 0.9700 .
C109 H10V 0.9700 .
C110 C111 1.525(9) .
C110 H11A 0.9700 .
C110 H11B 0.9700 .
C111 C112 1.494(9) .
C111 H11C 0.9700 .
C111 H11D 0.9700 .
C112 C113 1.528(9) .
C112 H11E 0.9700 .
C112 H11F 0.9700 .
C113 C114 1.517(10) .
C113 H11G 0.9700 .
C113 H11H 0.9700 .
C114 H11I 0.9600 .
C114 H11J 0.9600 .
C114 H11K 0.9600 .
C115 C116 1.348(17) .
C115 C120 1.361(15) .
C115 H115 0.9300 .
C116 C117 1.333(19) .
C116 H116 0.9300 .
C117 C118 1.423(18) .
C117 H117 0.9300 .
C118 C119 1.345(15) .
C118 H118 0.9300 .
C119 C120 1.391(15) .
C119 H119 0.9300 .
C120 C121 1.503(14) .
C121 H12A 0.9600 .
C121 H12B 0.9600 .
C121 H12C 0.9600 .
C122 C123 1.3900 .
C122 C127 1.3900 .
C122 H122 0.9300 .
C123 C124 1.3900 .
C123 H123 0.9300 .
C124 C125 1.3900 .
C124 H124 0.9300 .
C125 C126 1.3900 .
C125 H125 0.9300 .
C126 C127 1.3900 .
C126 H126 0.9300 .
C127 C128 1.503(11) .
C128 H12D 0.9600 .
C128 H12E 0.9600 .
C128 H12F 0.9600 .

loop_
_geom_torsion_atom_site_label_1
_geom_torsion_atom_site_label_2
_geom_torsion_atom_site_label_3
_geom_torsion_atom_site_label_4
_geom_torsion
_geom_torsion_site_symmetry_1
_geom_torsion_site_symmetry_4
N1 C1 C2 C9 -179.4(8) . .
C12 C1 C2 C9 2.2(14) . .
N1 C1 C2 C3 -0.8(10) . .
C12 C1 C2 C3 -179.1(8) . .
C9 C2 C3 C8 -0.5(19) . .
C1 C2 C3 C8 -178.9(10) . .
C9 C2 C3 C4 178.5(10) . .
C1 C2 C3 C4 0.1(10) . .
C8 C3 C4 C5 1.9(14) . .
C2 C3 C4 C5 -177.3(9) . .
C8 C3 C4 N1 179.8(9) . .
C2 C3 C4 N1 0.6(10) . .
N1 C4 C5 C6 -179.5(10) . .
C3 C4 C5 C6 -2.2(16) . .
C4 C5 C6 C7 0.1(19) . .
C5 C6 C7 C8 2(2) . .
C6 C7 C8 C3 -2.3(19) . .
C4 C3 C8 C7 0.4(16) . .
C2 C3 C8 C7 179.3(10) . .
C1 C2 C9 C10 -2.2(14) . .
C3 C2 C9 C10 179.6(10) . .
C2 C9 C10 C11 2.4(15) . .
C9 C10 C11 C12 -2.7(16) . .
C10 C11 C12 C1 2.7(15) . .
C2 C1 C12 C11 -2.4(14) . .
N1 C1 C12 C11 179.5(9) . .
C18 C13 C14 C15 0.1(13) . .
N1 C13 C14 C15 177.6(8) . .
C13 C14 C15 C16 -0.9(12) . .
C13 C14 C15 C129 178.8(8) . .
C14 C15 C16 C17 1.8(11) . .
C129 C15 C16 C17 -177.9(7) . .
C14 C15 C16 C20 -178.3(7) . .
C129 C15 C16 C20 2.0(9) . .
C15 C16 C17 C18 -1.9(12) . .
C20 C16 C17 C18 178.2(8) . .
C16 C17 C18 C13 1.1(13) . .
C14 C13 C18 C17 -0.2(13) . .
N1 C13 C18 C17 -177.7(8) . .
C25 C19 C20 C21 0.5(11) . .
C25 C19 C20 C16 177.8(7) . .
C15 C16 C20 C19 -177.7(8) . .
C17 C16 C20 C19 2.3(14) . .
C15 C16 C20 C21 -0.1(8) . .
C17 C16 C20 C21 179.8(8) . .
C19 C20 C21 C23 -0.7(11) . .
C16 C20 C21 C23 -178.7(6) . .
C19 C20 C21 C129 176.2(7) . .
C16 C20 C21 C129 -1.8(8) . .
C20 C21 C23 C24 0.1(10) . .
C129 C21 C23 C24 -176.2(8) . .
C21 C23 C24 C25 0.8(10) . .
C21 C23 C24 C26 177.8(7) . .
C20 C19 C25 C24 0.4(11) . .
C23 C24 C25 C19 -1.0(10) . .
C26 C24 C25 C19 -178.2(6) . .
C23 C24 C26 C27 -105.1(8) . .
C25 C24 C26 C27 71.9(9) . .
C23 C24 C26 C28 73.1(9) . 2_765
C25 C24 C26 C28 -109.9(8) . 2_765
C28 C26 C27 C28 5.2(11) 2_765 .
C24 C26 C27 C28 -176.6(7) . .
C28 C26 C27 C54 -171.3(7) 2_765 .
C24 C26 C27 C54 6.9(10) . .
C26 C27 C28 C26 -5.1(11) . 2_765
C54 C27 C28 C26 171.4(7) . 2_765
C26 C27 C28 C29 -178.4(7) . .
C54 C27 C28 C29 -1.9(10) . .
C27 C28 C29 C34 95.4(9) . .
C26 C28 C29 C34 -77.8(9) 2_765 .
C27 C28 C29 C30 -83.9(9) . .
C26 C28 C29 C30 102.9(8) 2_765 .
C34 C29 C30 C31 1.0(11) . .
C28 C29 C30 C31 -179.6(7) . .
C29 C30 C31 C32 -1.0(11) . .
C30 C31 C32 C33 0.9(11) . .
C30 C31 C32 C35 179.5(7) . .
C31 C32 C33 C34 -0.8(11) . .
C35 C32 C33 C34 -179.7(6) . .
C31 C32 C33 C37 -179.3(7) . .
C35 C32 C33 C37 1.7(8) . .
C30 C29 C34 C33 -0.8(10) . .
C28 C29 C34 C33 179.8(7) . .
C32 C33 C34 C29 0.7(11) . .
C37 C33 C34 C29 179.1(7) . .
C31 C32 C35 C41 0.0(14) . .
C33 C32 C35 C41 178.8(8) . .
C31 C32 C35 C36 -178.6(8) . .
C33 C32 C35 C36 0.2(8) . .
C41 C35 C36 C38 -1.2(11) . .
C32 C35 C36 C38 177.6(7) . .
C41 C35 C36 C37 179.2(7) . .
C32 C35 C36 C37 -2.0(9) . .
C34 C33 C37 C36 178.8(7) . .
C32 C33 C37 C36 -2.7(9) . .
C34 C33 C37 C103 59.0(11) . .
C32 C33 C37 C103 -122.6(8) . .
C34 C33 C37 C109 -63.2(10) . .
C32 C33 C37 C109 115.2(7) . .
C38 C36 C37 C33 -176.8(8) . .
C35 C36 C37 C33 2.8(8) . .
C38 C36 C37 C103 -55.8(11) . .
C35 C36 C37 C103 123.9(8) . .
C38 C36 C37 C109 66.8(10) . .
C35 C36 C37 C109 -113.6(8) . .
C35 C36 C38 C39 -0.8(11) . .
C37 C36 C38 C39 178.8(7) . .
C36 C38 C39 C40 2.5(11) . .
C36 C38 C39 N2 -174.0(7) . .
C38 C39 C40 C41 -2.2(11) . .
N2 C39 C40 C41 174.2(7) . .
C36 C35 C41 C40 1.4(11) . .
C32 C35 C41 C40 -177.0(7) . .
C39 C40 C41 C35 0.2(11) . .
C47 C42 C43 C44 1.3(16) . .
C42 C43 C44 C45 -2.6(17) . .
C43 C44 C45 C46 2.6(16) . .
C44 C45 C46 C47 -1.4(14) . .
C44 C45 C46 C53 -179.8(10) . .
C43 C42 C47 C46 -0.1(14) . .
C43 C42 C47 N2 178.6(9) . .
C45 C46 C47 C42 0.2(13) . .
C53 C46 C47 C42 179.0(8) . .
C45 C46 C47 N2 -178.8(8) . .
C53 C46 C47 N2 0.1(9) . .
N2 C48 C49 C50 179.8(9) . .
C53 C48 C49 C50 -3.5(13) . .
C48 C49 C50 C51 0.1(15) . .
C49 C50 C51 C52 3.3(17) . .
C50 C51 C52 C53 -2.9(16) . .
C51 C52 C53 C48 -0.7(13) . .
C51 C52 C53 C46 -177.8(10) . .
N2 C48 C53 C52 -178.9(8) . .
C49 C48 C53 C52 3.9(12) . .
N2 C48 C53 C46 -1.1(9) . .
C49 C48 C53 C46 -178.3(8) . .
C47 C46 C53 C52 178.0(9) . .
C45 C46 C53 C52 -3.4(17) . .
C47 C46 C53 C48 0.6(9) . .
C45 C46 C53 C48 179.2(9) . .
C26 C27 C54 C55 80.6(9) . .
C28 C27 C54 C55 -95.9(8) . .
C26 C27 C54 C59 -99.1(9) . .
C28 C27 C54 C59 84.4(9) . .
C59 C54 C55 C56 -0.2(11) . .
C27 C54 C55 C56 -179.8(7) . .
C54 C55 C56 C57 1.0(11) . .
C55 C56 C57 C58 -1.2(11) . .
C55 C56 C57 C62 -178.4(7) . .
C56 C57 C58 C59 0.7(12) . .
C62 C57 C58 C59 178.5(7) . .
C56 C57 C58 C60 179.5(7) . .
C62 C57 C58 C60 -2.7(10) . .
C55 C54 C59 C58 -0.4(11) . .
C27 C54 C59 C58 179.3(7) . .
C57 C58 C59 C54 0.1(12) . .
C60 C58 C59 C54 -178.5(8) . .
C59 C58 C60 C79 -60.1(13) . .
C57 C58 C60 C79 121.2(9) . .
C59 C58 C60 C85 64.0(12) . .
C57 C58 C60 C85 -114.7(9) . .
C59 C58 C60 C61 -178.5(8) . .
C57 C58 C60 C61 2.8(10) . .
C79 C60 C61 C66 60.3(13) . .
C58 C60 C61 C66 178.5(8) . .
C85 C60 C61 C66 -64.0(12) . .
C79 C60 C61 C62 -120.1(9) . .
C58 C60 C61 C62 -1.9(10) . .
C85 C60 C61 C62 115.6(8) . .
C66 C61 C62 C63 -1.0(12) . .
C60 C61 C62 C63 179.4(8) . .
C66 C61 C62 C57 -179.8(8) . .
C60 C61 C62 C57 0.5(9) . .
C56 C57 C62 C61 178.8(8) . .
C58 C57 C62 C61 1.3(9) . .
C56 C57 C62 C63 0.1(14) . .
C58 C57 C62 C63 -177.3(8) . .
C61 C62 C63 C64 0.6(11) . .
C57 C62 C63 C64 179.1(7) . .
C62 C63 C64 C65 -1.2(12) . .
C63 C64 C65 C66 2.2(12) . .
C63 C64 C65 N3 -178.7(8) . .
C62 C61 C66 C65 2.0(13) . .
C60 C61 C66 C65 -178.5(9) . .
C64 C65 C66 C61 -2.5(13) . .
N3 C65 C66 C61 178.4(8) . .
C72 C67 C68 C69 -3.0(13) . .
N3 C67 C68 C69 179.4(8) . .
C72 C67 C68 C73 -178.5(8) . .
N3 C67 C68 C73 3.9(9) . .
C67 C68 C69 C70 1.7(15) . .
C73 C68 C69 C70 175.4(11) . .
C68 C69 C70 C71 0.2(17) . .
C69 C70 C71 C72 -1.0(17) . .
N3 C67 C72 C71 179.4(8) . .
C68 C67 C72 C71 2.3(13) . .
C70 C71 C72 C67 -0.3(15) . .
C69 C68 C73 C74 0.4(19) . .
C67 C68 C73 C74 174.6(9) . .
C69 C68 C73 C78 -177.3(11) . .
C67 C68 C73 C78 -3.0(9) . .
C78 C73 C74 C75 0.3(14) . .
C68 C73 C74 C75 -177.2(11) . .
C73 C74 C75 C76 -2.2(17) . .
C74 C75 C76 C77 2.8(16) . .
C75 C76 C77 C78 -1.4(15) . .
C76 C77 C78 N3 177.3(9) . .
C76 C77 C78 C73 -0.6(14) . .
C74 C73 C78 C77 1.2(13) . .
C68 C73 C78 C77 179.4(9) . .
C74 C73 C78 N3 -177.1(7) . .
C68 C73 C78 N3 1.0(9) . .
C58 C60 C79 C80 -49.9(12) . .
C85 C60 C79 C80 -174.5(8) . .
C61 C60 C79 C80 60.7(12) . .
C60 C79 C80 C81 -72.2(12) . .
C79 C80 C81 C82 -168.1(9) . .
C80 C81 C82 C83 -177.7(9) . .
C81 C82 C83 C84 173.9(9) . .
C79 C60 C85 C86 -177.9(9) . .
C58 C60 C85 C86 57.3(12) . .
C61 C60 C85 C86 -52.7(11) . .
C60 C85 C86 C87 178.7(9) . .
C85 C86 C87 C88 -63.0(17) . .
C86 C87 C88 C89 -55(2) . .
C87 C88 C89 C90 -54(2) . .
C129 C91 C92 C93 -114.3(13) . .
C91 C92 C93 C94 -175.6(12) . .
C92 C93 C94 C95 -166.9(15) . .
C93 C94 C95 C96 -174.0(19) . .
C129 C97 C98 C99 80.7(10) . .
C97 C98 C99 C100 -176.9(9) . .
C98 C99 C100 C101 175.9(9) . .
C99 C100 C101 C102 177.2(11) . .
C33 C37 C103 C104 56.1(10) . .
C36 C37 C103 C104 -57.0(10) . .
C109 C37 C103 C104 178.8(8) . .
C37 C103 C104 C105 171.7(10) . .
C103 C104 C105 C106 -144.1(18) . .
C104 C105 C106 C107 -173(2) . .
C105 C106 C107 C108 -91(3) . .
C33 C37 C109 C110 -54.3(10) . .
C36 C37 C109 C110 56.3(10) . .
C103 C37 C109 C110 -179.4(7) . .
C37 C109 C110 C111 -169.1(8) . .
C109 C110 C111 C112 174.5(10) . .
C110 C111 C112 C113 -176.4(11) . .
C111 C112 C113 C114 70.9(17) . .
C120 C115 C116 C117 3.5(19) . .
C115 C116 C117 C118 -3.3(19) . .
C116 C117 C118 C119 2.0(17) . .
C117 C118 C119 C120 -0.7(15) . .
C116 C115 C120 C119 -2.2(15) . .
C116 C115 C120 C121 179.6(10) . .
C118 C119 C120 C115 0.8(14) . .
C118 C119 C120 C121 179.0(9) . .
C127 C122 C123 C124 0.0 . .
C122 C123 C124 C125 0.0 . .
C123 C124 C125 C126 0.0 . .
C124 C125 C126 C127 0.0 . .
C125 C126 C127 C122 0.0 . .
C125 C126 C127 C128 -179.3(18) . .
C123 C122 C127 C126 0.0 . .
C123 C122 C127 C128 179.4(15) . .
C16 C15 C129 C21 -3.0(9) . .
C14 C15 C129 C21 177.4(8) . .
C16 C15 C129 C97 115.6(8) . .
C14 C15 C129 C97 -64.1(11) . .
C16 C15 C129 C91 -123.6(8) . .
C14 C15 C129 C91 56.7(11) . .
C23 C21 C129 C15 179.4(7) . .
C20 C21 C129 C15 2.9(8) . .
C23 C21 C129 C97 61.0(10) . .
C20 C21 C129 C97 -115.6(7) . .
C23 C21 C129 C91 -58.4(10) . .
C20 C21 C129 C91 125.0(8) . .
C98 C97 C129 C15 -63.0(10) . .
C98 C97 C129 C21 50.0(10) . .
C98 C97 C129 C91 172.2(7) . .
C92 C91 C129 C15 60.2(11) . .
C92 C91 C129 C21 -55.0(10) . .
C92 C91 C129 C97 -176.8(8) . .
C5 C4 N1 C1 176.5(11) . .
C3 C4 N1 C1 -1.1(10) . .
C5 C4 N1 C13 3.0(17) . .
C3 C4 N1 C13 -174.6(9) . .
C2 C1 N1 C4 1.1(10) . .
C12 C1 N1 C4 179.4(9) . .
C2 C1 N1 C13 174.8(8) . .
C12 C1 N1 C13 -7.0(15) . .
C14 C13 N1 C4 121.0(10) . .
C18 C13 N1 C4 -61.5(12) . .
C14 C13 N1 C1 -51.4(12) . .
C18 C13 N1 C1 126.1(10) . .
C53 C48 N2 C47 1.2(9) . .
C49 C48 N2 C47 178.0(9) . .
C53 C48 N2 C39 175.1(8) . .
C49 C48 N2 C39 -8.0(13) . .
C42 C47 N2 C48 -179.5(9) . .
C46 C47 N2 C48 -0.7(9) . .
C42 C47 N2 C39 6.5(14) . .
C46 C47 N2 C39 -174.7(8) . .
C40 C39 N2 C48 -112.3(9) . .
C38 C39 N2 C48 64.1(11) . .
C40 C39 N2 C47 60.5(11) . .
C38 C39 N2 C47 -123.1(9) . .
C72 C67 N3 C78 179.2(8) . .
C68 C67 N3 C78 -3.5(9) . .
C72 C67 N3 C65 9.7(13) . .
C68 C67 N3 C65 -172.9(8) . .
C77 C78 N3 C67 -176.8(9) . .
C73 C78 N3 C67 1.4(9) . .
C77 C78 N3 C65 -7.5(14) . .
C73 C78 N3 C65 170.7(8) . .
C64 C65 N3 C67 74.7(10) . .
C66 C65 N3 C67 -106.1(10) . .
C64 C65 N3 C78 -92.9(10) . .
C66 C65 N3 C78 86.2(10) . .
